data_7230886
loop_
_publ_author_name
'Jobb\'agy, Csaba'
'Baranyai, P\'eter'
'G\"om\"ory, \'Agnes'
'De\'ak, Andrea'

_publ_section_title
;
 A H-shaped heterometallic Sn4Au4 system with guest-tuneable multicolour
 and selective luminescence sensing properties
;
_journal_issue 39
_journal_name_full CrystEngComm
_journal_page_first 5935
_journal_paper_doi 10.1039/C8CE00652K
_journal_volume 20
_journal_year 2018
_chemical_formula_moiety 'C84 H80 Au4 Cl4 O10 P4 Sn4, 3.876(C H2 Cl2)'
_chemical_formula_sum 'C87.87 H87.74 Au4 Cl11.73 O10 P4 Sn4'
_chemical_formula_weight 3106.26
_space_group_crystal_system monoclinic
_space_group_IT_number 14
_space_group_name_Hall '-P 2ybc'
_space_group_name_H-M_alt 'P 1 21/c 1'
_symmetry_space_group_name_Hall '-P 2ybc'
_symmetry_space_group_name_H-M 'P 1 21/c 1'
_atom_sites_solution_hydrogens geom
_audit_creation_method SHELXL-2016/6
_audit_update_record
;
2018-05-30 deposited with the CCDC.
2018-06-14 downloaded from the CCDC.
;
_cell_angle_alpha 90
_cell_angle_beta 93.948(2)
_cell_angle_gamma 90
_cell_formula_units_Z 2
_cell_length_a 9.8918(10)
_cell_length_b 14.2582(13)
_cell_length_c 39.597(3)
_cell_measurement_reflns_used 30662
_cell_measurement_temperature 103(2)
_cell_measurement_theta_max 21.97
_cell_measurement_theta_min 3.015
_cell_volume 5571.5(9)
_computing_cell_refinement 'CrystalClear (Rigaku/MSC Inc., 2005)'
_computing_data_collection 'CrystalClear (Rigaku/MSC Inc., 2005)'
_computing_data_reduction 'CrystalClear (Rigaku/MSC Inc., 2005)'
_computing_molecular_graphics 'PLATON (Spek, 2014)'
_computing_publication_material 'WinGX (Farrugia, 2014), PLATON (Spek, 2014)'
_computing_structure_refinement 'SHELXL-2016/6 (Sheldrick, 2016)'
_computing_structure_solution 'SIR92 (Altomare <i>et al.</i>, 1994)'
_diffrn_ambient_temperature 103(2)
_diffrn_measured_fraction_theta_full 0.990
_diffrn_measured_fraction_theta_max 0.990
_diffrn_measurement_device_type 'R Axis Rapid CrystalClear (Rigaku/MSC, 2005)'
_diffrn_measurement_method 'phi and omega scans'
_diffrn_radiation_type MoK\a
_diffrn_radiation_wavelength 0.71075
_diffrn_reflns_av_R_equivalents 0.1407
_diffrn_reflns_av_unetI/netI 0.0723
_diffrn_reflns_Laue_measured_fraction_full 0.990
_diffrn_reflns_Laue_measured_fraction_max 0.990
_diffrn_reflns_limit_h_max 10
_diffrn_reflns_limit_h_min -10
_diffrn_reflns_limit_k_max 14
_diffrn_reflns_limit_k_min -14
_diffrn_reflns_limit_l_max 41
_diffrn_reflns_limit_l_min -41
_diffrn_reflns_number 61589
_diffrn_reflns_point_group_measured_fraction_full 0.990
_diffrn_reflns_point_group_measured_fraction_max 0.990
_diffrn_reflns_theta_full 21.962
_diffrn_reflns_theta_max 21.962
_diffrn_reflns_theta_min 3.017
_diffrn_source 'fine-focus sealed tube'
_exptl_absorpt_coefficient_mu 6.513
_exptl_absorpt_correction_T_max 0.232
_exptl_absorpt_correction_T_min 0.173
_exptl_absorpt_correction_type multi-scan
_exptl_absorpt_process_details 'CrystalClear (Rigaku/MSC, 2005)'
_exptl_crystal_colour colourless
_exptl_crystal_density_diffrn 1.852
_exptl_crystal_description platelet
_exptl_crystal_F_000 2941
_exptl_crystal_size_max 0.452
_exptl_crystal_size_mid 0.236
_exptl_crystal_size_min 0.225
_refine_diff_density_max 2.033
_refine_diff_density_min -2.160
_refine_diff_density_rms 0.201
_refine_ls_extinction_method none
_refine_ls_goodness_of_fit_ref 1.073
_refine_ls_hydrogen_treatment constr
_refine_ls_matrix_type full
_refine_ls_number_parameters 566
_refine_ls_number_reflns 6745
_refine_ls_number_restraints 3
_refine_ls_restrained_S_all 1.075
_refine_ls_R_factor_all 0.0941
_refine_ls_R_factor_gt 0.0686
_refine_ls_shift/su_max 0.001
_refine_ls_shift/su_mean 0.000
_refine_ls_structure_factor_coef Fsqd
_refine_ls_weighting_details 'w=1/[\s^2^(Fo^2^)+(0.0590P)^2^+152.8884P] where P=(Fo^2^+2Fc^2^)/3'
_refine_ls_weighting_scheme calc
_refine_ls_wR_factor_gt 0.1628
_refine_ls_wR_factor_ref 0.1782
_reflns_Friedel_coverage 0.000
_reflns_number_gt 5048
_reflns_number_total 6745
_reflns_threshold_expression 'I > 2\s(I)'
_cod_data_source_file c8ce00652k2.cif
_cod_data_source_block MLAuCl
_cod_depositor_comments
;
The following automatic conversions were performed:

'_exptl_absorpt_correction_type' value 'Multi-scan' changed to
'multi-scan' according to
/home/data/users/saulius/crontab/automatic-downloads/rss-feeds/RSC/lib/dictionaries/cif_core.dic
dictionary named 'cif_core.dic' version 2.4.2 from 2011-04-26.

Automatic conversion script
Id: cif_fix_values 4973 2017-02-22 13:04:09Z antanas 

 Adding full bibliography for 7230885--7230886.cif.
;
_cod_database_code 7230886
_shelx_shelxl_version_number 2016/6
_shelx_space_group_comment
;
The symmetry employed for this shelxl refinement is uniquely defined
by the following loop, which should always be used as a source of
symmetry information in preference to the above space-group names.
They are only intended as comments.
;
_shelx_estimated_absorpt_t_min 0.157
_shelx_estimated_absorpt_t_max 0.322

loop_
_space_group_symop_operation_xyz
'x, y, z'
'-x, y+1/2, -z+1/2'
'-x, -y, -z'
'x, -y-1/2, z-1/2'

loop_
_atom_site_label
_atom_site_type_symbol
_atom_site_fract_x
_atom_site_fract_y
_atom_site_fract_z
_atom_site_U_iso_or_equiv
_atom_site_adp_type
_atom_site_occupancy
_atom_site_site_symmetry_order
_atom_site_calc_flag
_atom_site_refinement_flags_posn
_atom_site_refinement_flags_adp
_atom_site_refinement_flags_occupancy
Au1 Au -0.44614(7) 0.67730(6) -0.10690(2) 0.0486(3) Uani 1 1 d . . .
Au2 Au 0.69893(8) 1.16619(6) 0.28287(2) 0.0496(3) Uani 1 1 d . . .
Sn1 Sn 0.30357(12) 0.92385(10) 0.05772(3) 0.0412(4) Uani 1 1 d . . .
Sn2 Sn 0.39591(12) 0.94703(9) -0.02795(3) 0.0389(4) Uani 1 1 d . . .
Cl1 Cl -0.6779(5) 0.6797(4) -0.10702(13) 0.0581(14) Uani 1 1 d . . .
Cl2 Cl 0.6732(6) 1.3013(4) 0.31268(14) 0.0616(14) Uani 1 1 d . . .
P1 P -0.2225(5) 0.6733(4) -0.11011(14) 0.0477(13) Uani 1 1 d . . .
P2 P 0.7174(5) 1.0312(4) 0.25543(13) 0.0467(13) Uani 1 1 d . . .
O1 O 0.2220(12) 0.8571(8) 0.0112(3) 0.042(3) Uani 1 1 d . . .
O2 O 0.0633(12) 0.8079(8) 0.0429(3) 0.043(3) Uani 1 1 d . . .
O3 O 0.6235(14) 1.0497(10) 0.0849(3) 0.058(4) Uani 1 1 d . . .
O4 O 0.4159(14) 1.0153(10) 0.0983(3) 0.054(4) Uani 1 1 d . . .
O5 O 0.4395(10) 0.9660(8) 0.0251(3) 0.034(3) Uani 1 1 d . . .
C1 C 0.1060(19) 0.8176(13) 0.0162(5) 0.038(4) Uani 1 1 d . . .
C1A C -0.157(2) 0.5555(14) -0.1164(5) 0.050(5) Uani 1 1 d . . .
C1B C -0.1708(19) 0.7449(15) -0.1464(5) 0.047(5) Uani 1 1 d . . .
C1C C 0.622(2) 0.9384(17) 0.2733(5) 0.054(6) Uani 1 1 d . . .
C1D C 0.892(2) 0.9880(17) 0.2557(5) 0.060(6) Uani 1 1 d . . .
C2 C 0.0270(18) 0.7794(13) -0.0158(5) 0.042(5) Uani 1 1 d . . .
C2A C -0.017(2) 0.5383(16) -0.1123(6) 0.065(6) Uani 1 1 d . . .
H2A H 0.045266 0.586302 -0.105159 0.078 Uiso 1 1 calc R U .
C2B C -0.2178(18) 0.8359(15) -0.1483(5) 0.047(5) Uani 1 1 d . . .
H2B H -0.272641 0.860142 -0.131606 0.056 Uiso 1 1 calc R U .
C2C C 0.640(2) 0.8476(17) 0.2660(6) 0.062(6) Uani 1 1 d . . .
H2C H 0.706386 0.831311 0.250721 0.075 Uiso 1 1 calc R U .
C2D C 0.9812(19) 1.0084(16) 0.2819(5) 0.055(6) Uani 1 1 d . . .
H2D H 0.954383 1.048459 0.299416 0.066 Uiso 1 1 calc R U .
C3 C -0.0952(18) 0.7383(13) -0.0126(5) 0.044(5) Uani 1 1 d . . .
H3 H -0.128543 0.730019 0.009177 0.053 Uiso 1 1 calc R U .
C3A C 0.025(3) 0.451(2) -0.1190(7) 0.092(9) Uani 1 1 d . . .
H3A H 0.119813 0.438861 -0.118543 0.111 Uiso 1 1 calc R U .
C3B C -0.1840(19) 0.8900(17) -0.1747(5) 0.055(6) Uani 1 1 d . . .
H3B H -0.212600 0.953589 -0.176035 0.066 Uiso 1 1 calc R U .
C3C C 0.566(2) 0.7766(18) 0.2800(6) 0.069(7) Uani 1 1 d . . .
H3C H 0.579047 0.713284 0.273477 0.082 Uiso 1 1 calc R U .
C3D C 1.106(2) 0.9736(17) 0.2837(6) 0.068(7) Uani 1 1 d . . .
H3D H 1.166211 0.987081 0.302899 0.081 Uiso 1 1 calc R U .
C4 C -0.1709(18) 0.7084(13) -0.0415(4) 0.042(5) Uani 1 1 d . . .
H4 H -0.257728 0.681685 -0.039207 0.050 Uiso 1 1 calc R U .
C4A C -0.068(3) 0.377(2) -0.1269(6) 0.085(9) Uani 1 1 d . . .
H4A H -0.035769 0.314656 -0.128708 0.102 Uiso 1 1 calc R U .
C4B C -0.108(2) 0.853(2) -0.1997(6) 0.073(7) Uani 1 1 d . . .
H4B H -0.087439 0.890212 -0.218566 0.088 Uiso 1 1 calc R U .
C4C C 0.476(2) 0.7973(19) 0.3030(6) 0.070(5) Uani 1 1 d . . .
H4C H 0.428567 0.748893 0.313719 0.084 Uiso 1 1 calc R U .
C4D C 1.151(2) 0.9178(17) 0.2579(6) 0.065(6) Uani 1 1 d . . .
H4D H 1.241660 0.895522 0.259162 0.078 Uiso 1 1 calc R U .
C5 C -0.1244(18) 0.7161(13) -0.0736(5) 0.044(5) Uani 1 1 d . . .
C5A C -0.199(3) 0.3939(18) -0.1316(6) 0.075(7) Uani 1 1 d . . .
H5A H -0.260154 0.345027 -0.138246 0.090 Uiso 1 1 calc R U .
C5B C -0.064(2) 0.764(2) -0.1970(6) 0.068(7) Uani 1 1 d . . .
H5B H -0.009363 0.740975 -0.214043 0.081 Uiso 1 1 calc R U .
C5C C 0.453(2) 0.8911(19) 0.3107(6) 0.070(5) Uani 1 1 d . . .
H5C H 0.385957 0.907476 0.325620 0.084 Uiso 1 1 calc R U .
C5D C 1.063(2) 0.8947(17) 0.2305(6) 0.065(6) Uani 1 1 d . . .
H5D H 1.092896 0.856066 0.212916 0.078 Uiso 1 1 calc R U .
C6 C 0.0040(19) 0.7582(14) -0.0759(5) 0.049(5) Uani 1 1 d . . .
H6 H 0.039624 0.765401 -0.097461 0.059 Uiso 1 1 calc R U .
C6A C -0.245(2) 0.4834(16) -0.1267(5) 0.053(5) Uani 1 1 d . . .
H6A H -0.339027 0.496365 -0.130525 0.063 Uiso 1 1 calc R U .
C6B C -0.092(2) 0.7036(18) -0.1705(5) 0.059(6) Uani 1 1 d . . .
H6B H -0.061175 0.640520 -0.169058 0.071 Uiso 1 1 calc R U .
C6C C 0.530(2) 0.9607(17) 0.2965(5) 0.057(6) Uani 1 1 d . . .
H6C H 0.518739 1.024245 0.302921 0.069 Uiso 1 1 calc R U .
C6D C 0.929(2) 0.9293(14) 0.2291(5) 0.058(6) Uani 1 1 d . . .
H6D H 0.866368 0.913675 0.210822 0.070 Uiso 1 1 calc R U .
C7 C 0.0775(18) 0.7889(15) -0.0474(5) 0.046(5) Uani 1 1 d . . .
H7 H 0.163748 0.816863 -0.049378 0.055 Uiso 1 1 calc R U .
C8 C 0.536(2) 1.0344(16) 0.1058(5) 0.053(5) Uani 1 1 d . . .
C9 C 0.5801(19) 1.0396(14) 0.1425(4) 0.042(5) Uani 1 1 d . . .
C10 C 0.503(2) 0.9975(16) 0.1649(5) 0.057(6) Uani 1 1 d . . .
H10 H 0.419348 0.970075 0.156819 0.068 Uiso 1 1 calc R U .
C11 C 0.5415(19) 0.9927(16) 0.1992(5) 0.053(6) Uani 1 1 d . . .
H11 H 0.487256 0.960433 0.214339 0.064 Uiso 1 1 calc R U .
C12 C 0.6593(18) 1.0356(14) 0.2107(5) 0.043(5) Uani 1 1 d . . .
C13 C 0.735(2) 1.0842(14) 0.1882(5) 0.051(5) Uani 1 1 d . . .
H13 H 0.815313 1.116016 0.196279 0.062 Uiso 1 1 calc R U .
C14 C 0.695(2) 1.0867(14) 0.1544(5) 0.050(5) Uani 1 1 d . . .
H14 H 0.746615 1.120887 0.139191 0.060 Uiso 1 1 calc R U .
C15 C 0.372(2) 0.8047(15) 0.0839(5) 0.056(6) Uani 1 1 d . . .
H15A H 0.344161 0.748684 0.070875 0.084 Uiso 1 1 calc R U .
H15B H 0.333507 0.802820 0.105996 0.084 Uiso 1 1 calc R U .
H15C H 0.471294 0.806449 0.087093 0.084 Uiso 1 1 calc R U .
C16 C 0.1517(16) 1.0224(14) 0.0610(5) 0.046(5) Uani 1 1 d . . .
H16A H 0.183935 1.083622 0.053692 0.068 Uiso 1 1 calc R U .
H16B H 0.126936 1.026783 0.084535 0.068 Uiso 1 1 calc R U .
H16C H 0.072200 1.003615 0.046475 0.068 Uiso 1 1 calc R U .
C17 C 0.228(2) 1.0354(15) -0.0314(5) 0.055(6) Uani 1 1 d . . .
H17A H 0.204619 1.052999 -0.008557 0.083 Uiso 1 1 calc R U .
H17B H 0.151231 1.002925 -0.043110 0.083 Uiso 1 1 calc R U .
H17C H 0.249323 1.092015 -0.044009 0.083 Uiso 1 1 calc R U .
C18 C 0.471(2) 0.8143(15) -0.0307(5) 0.053(6) Uani 1 1 d . . .
H18A H 0.546062 0.813740 -0.045574 0.079 Uiso 1 1 calc R U .
H18B H 0.399246 0.772044 -0.039780 0.079 Uiso 1 1 calc R U .
H18C H 0.503569 0.793288 -0.008004 0.079 Uiso 1 1 calc R U .
C19 C 0.904(5) 0.888(4) 0.1151(13) 0.099(5) Uani 0.553(16) 1 d . . P
H19A H 0.944225 0.890591 0.092867 0.119 Uiso 0.553(16) 1 calc R U P
H19B H 0.859282 0.948824 0.117821 0.119 Uiso 0.553(16) 1 calc R U P
Cl3 Cl 1.0203(14) 0.8903(11) 0.1395(3) 0.099(5) Uani 0.553(16) 1 d . . P
Cl4 Cl 0.7769(14) 0.8114(10) 0.1092(3) 0.099(5) Uani 0.553(16) 1 d . . P
C20 C 0.328(5) 0.224(5) 0.3282(18) 0.16(3) Uani 0.555(17) 1 d . . P
H20A H 0.306129 0.277034 0.343004 0.188 Uiso 0.555(17) 1 calc R U P
H20B H 0.400765 0.245255 0.314052 0.188 Uiso 0.555(17) 1 calc R U P
Cl5 Cl 0.3921(13) 0.1311(11) 0.3541(4) 0.105(6) Uani 0.555(17) 1 d . . P
Cl6 Cl 0.1942(17) 0.2013(10) 0.3033(4) 0.111(6) Uani 0.555(17) 1 d . . P
C21 C 0.286(3) 0.4832(19) -0.0094(7) 0.065(9) Uani 0.83(3) 1 d D . P
H21A H 0.220917 0.430413 -0.009195 0.078 Uiso 0.83(3) 1 calc R U P
H21B H 0.355770 0.467088 0.008812 0.078 Uiso 0.83(3) 1 calc R U P
Cl7 Cl 0.368(4) 0.451(3) -0.0419(7) 0.56(4) Uani 0.83(3) 1 d D . P
Cl8 Cl 0.202(3) 0.5595(17) 0.0109(10) 0.51(4) Uani 0.83(3) 1 d D . P

loop_
_atom_site_aniso_label
_atom_site_aniso_U_11
_atom_site_aniso_U_22
_atom_site_aniso_U_33
_atom_site_aniso_U_23
_atom_site_aniso_U_13
_atom_site_aniso_U_12
Au1 0.0237(5) 0.0672(6) 0.0544(5) -0.0100(4) -0.0004(3) -0.0050(4)
Au2 0.0367(5) 0.0646(6) 0.0470(5) 0.0023(4) -0.0019(4) 0.0024(4)
Sn1 0.0233(7) 0.0559(9) 0.0440(7) -0.0001(6) -0.0002(5) -0.0053(6)
Sn2 0.0198(7) 0.0521(8) 0.0441(7) -0.0022(6) -0.0035(5) -0.0035(6)
Cl1 0.021(3) 0.087(4) 0.066(3) -0.013(3) 0.004(2) -0.004(3)
Cl2 0.055(4) 0.063(4) 0.067(3) 0.001(3) 0.003(3) 0.007(3)
P1 0.021(3) 0.061(4) 0.060(3) -0.013(3) -0.001(2) -0.007(2)
P2 0.033(3) 0.060(3) 0.046(3) -0.001(3) -0.005(2) -0.001(3)
O1 0.026(8) 0.047(8) 0.054(8) -0.009(6) 0.000(6) -0.006(6)
O2 0.023(7) 0.043(8) 0.061(9) -0.004(6) 0.000(6) -0.014(6)
O3 0.044(9) 0.078(11) 0.051(8) 0.001(7) -0.002(7) -0.010(8)
O4 0.045(10) 0.060(9) 0.057(9) -0.013(7) 0.009(7) -0.017(7)
O5 0.017(6) 0.048(7) 0.037(6) -0.007(6) 0.004(5) -0.006(5)
C1 0.033(12) 0.047(12) 0.034(11) -0.008(9) 0.009(9) 0.003(9)
C1A 0.042(14) 0.049(13) 0.058(13) -0.007(10) -0.002(10) 0.003(10)
C1B 0.030(12) 0.051(14) 0.056(12) -0.015(10) -0.015(9) -0.003(10)
C1C 0.048(14) 0.073(17) 0.040(11) 0.006(11) 0.001(10) -0.005(12)
C1D 0.040(14) 0.081(17) 0.060(14) 0.004(12) 0.001(11) -0.004(12)
C2 0.025(11) 0.048(12) 0.052(12) 0.007(9) -0.003(9) 0.003(9)
C2A 0.041(15) 0.058(15) 0.095(17) -0.027(13) -0.002(12) -0.001(12)
C2B 0.025(11) 0.070(16) 0.043(12) -0.006(11) -0.003(9) -0.012(10)
C2C 0.037(14) 0.077(18) 0.071(15) 0.004(13) -0.008(11) 0.008(12)
C2D 0.020(12) 0.093(17) 0.050(12) 0.006(11) -0.005(9) 0.008(11)
C3 0.024(11) 0.049(12) 0.059(12) -0.004(10) 0.007(9) -0.014(9)
C3A 0.043(16) 0.14(3) 0.093(19) -0.038(19) -0.005(13) 0.023(18)
C3B 0.030(12) 0.076(16) 0.061(14) 0.008(12) 0.012(10) 0.004(11)
C3C 0.044(15) 0.081(18) 0.079(16) 0.016(14) -0.011(12) -0.022(13)
C3D 0.069(18) 0.082(18) 0.052(14) -0.007(12) 0.011(12) 0.005(14)
C4 0.024(11) 0.055(13) 0.045(11) -0.009(9) -0.007(9) -0.006(9)
C4A 0.11(3) 0.08(2) 0.072(17) -0.027(14) 0.011(17) 0.036(19)
C4B 0.035(15) 0.11(2) 0.073(17) -0.008(15) -0.008(12) -0.026(14)
C4C 0.034(9) 0.102(13) 0.070(11) 0.028(12) -0.023(8) -0.019(11)
C4D 0.026(12) 0.092(18) 0.074(16) 0.014(14) -0.006(11) 0.008(12)
C5 0.020(11) 0.044(12) 0.066(14) -0.002(10) -0.009(9) -0.014(9)
C5A 0.11(2) 0.061(18) 0.056(15) 0.000(12) 0.000(14) -0.013(16)
C5B 0.038(14) 0.10(2) 0.066(16) -0.016(15) 0.001(11) 0.000(14)
C5C 0.034(9) 0.102(13) 0.070(11) 0.028(12) -0.023(8) -0.019(11)
C5D 0.049(16) 0.074(17) 0.074(16) 0.001(13) 0.018(12) 0.016(12)
C6 0.029(12) 0.056(13) 0.063(13) -0.012(11) 0.001(10) -0.003(10)
C6A 0.047(14) 0.063(16) 0.047(12) 0.004(11) -0.006(10) -0.010(12)
C6B 0.045(14) 0.081(17) 0.053(13) -0.027(13) 0.006(11) -0.016(12)
C6C 0.036(13) 0.080(16) 0.053(13) -0.007(12) -0.015(10) -0.009(11)
C6D 0.062(16) 0.055(14) 0.059(13) -0.008(11) 0.014(11) 0.013(12)
C7 0.019(10) 0.069(14) 0.050(12) 0.000(10) 0.002(9) -0.005(9)
C8 0.045(15) 0.070(15) 0.043(12) 0.002(11) 0.000(11) -0.011(12)
C9 0.037(12) 0.059(13) 0.031(10) 0.000(9) 0.004(9) -0.014(10)
C10 0.036(13) 0.089(17) 0.042(12) -0.027(11) -0.020(10) 0.003(12)
C11 0.035(13) 0.081(16) 0.043(12) -0.006(11) -0.002(9) -0.010(11)
C12 0.029(12) 0.054(13) 0.047(11) -0.010(10) 0.003(9) 0.001(9)
C13 0.055(14) 0.057(14) 0.041(12) -0.005(10) 0.000(10) -0.024(11)
C14 0.046(13) 0.049(13) 0.057(13) -0.013(10) 0.021(10) -0.025(10)
C15 0.054(14) 0.072(16) 0.042(11) 0.017(10) -0.007(10) -0.014(11)
C16 0.005(9) 0.062(13) 0.070(13) 0.002(10) -0.002(8) -0.006(8)
C17 0.049(14) 0.066(15) 0.051(12) 0.026(11) -0.001(10) 0.015(11)
C18 0.040(13) 0.082(16) 0.038(11) 0.006(10) 0.009(9) 0.034(11)
C19 0.084(7) 0.114(9) 0.098(7) 0.022(6) -0.013(5) -0.023(6)
Cl3 0.084(7) 0.114(9) 0.098(7) 0.022(6) -0.013(5) -0.023(6)
Cl4 0.084(7) 0.114(9) 0.098(7) 0.022(6) -0.013(5) -0.023(6)
C20 0.04(3) 0.20(7) 0.22(7) 0.14(6) -0.06(4) -0.02(4)
Cl5 0.065(9) 0.129(13) 0.122(12) -0.027(9) 0.021(7) 0.007(8)
Cl6 0.139(14) 0.096(11) 0.097(10) 0.022(8) 0.006(9) -0.020(9)
C21 0.07(2) 0.057(19) 0.071(19) 0.014(14) 0.010(15) -0.008(15)
Cl7 0.47(6) 0.89(11) 0.33(4) 0.30(6) 0.04(4) 0.02(6)
Cl8 0.44(5) 0.15(2) 0.90(10) -0.01(3) -0.23(5) 0.04(3)

loop_
_atom_type_symbol
_atom_type_description
_atom_type_scat_dispersion_real
_atom_type_scat_dispersion_imag
_atom_type_scat_source
C C 0.0033 0.0016 'International Tables Vol C Tables 4.2.6.8 and 6.1.1.4'
H H 0.0000 0.0000 'International Tables Vol C Tables 4.2.6.8 and 6.1.1.4'
Au Au -2.0133 8.8022 'International Tables Vol C Tables 4.2.6.8 and 6.1.1.4'
Cl Cl 0.1484 0.1585 'International Tables Vol C Tables 4.2.6.8 and 6.1.1.4'
O O 0.0106 0.0060 'International Tables Vol C Tables 4.2.6.8 and 6.1.1.4'
P P 0.1023 0.0942 'International Tables Vol C Tables 4.2.6.8 and 6.1.1.4'
Sn Sn -0.6537 1.4246 'International Tables Vol C Tables 4.2.6.8 and 6.1.1.4'

loop_
_geom_angle_atom_site_label_1
_geom_angle_atom_site_label_2
_geom_angle_atom_site_label_3
_geom_angle
_geom_angle_site_symmetry_1
_geom_angle_site_symmetry_3
P1 Au1 Cl1 176.56(19) . .
P2 Au2 Cl2 177.3(2) . .
O5 Sn1 C16 110.9(6) . .
O5 Sn1 C15 110.7(7) . .
C16 Sn1 C15 137.5(8) . .
O5 Sn1 O1 79.2(4) . .
C16 Sn1 O1 97.0(6) . .
C15 Sn1 O1 98.8(7) . .
O5 Sn1 O4 88.1(4) . .
C16 Sn1 O4 83.6(6) . .
C15 Sn1 O4 89.4(7) . .
O1 Sn1 O4 166.7(5) . .
C18 Sn2 O5 105.9(7) . 3_675
C18 Sn2 C17 148.3(9) . .
O5 Sn2 C17 105.4(7) 3_675 .
C18 Sn2 O5 96.9(6) . .
O5 Sn2 O5 76.3(5) 3_675 .
C17 Sn2 O5 95.4(6) . .
C18 Sn2 O3 88.4(6) . 3_675
O5 Sn2 O3 93.2(5) 3_675 3_675
C17 Sn2 O3 84.8(7) . 3_675
O5 Sn2 O3 169.1(5) . 3_675
C18 Sn2 Sn2 104.4(6) . 3_675
O5 Sn2 Sn2 39.1(3) 3_675 3_675
C17 Sn2 Sn2 103.0(6) . 3_675
O5 Sn2 Sn2 37.2(3) . 3_675
O3 Sn2 Sn2 132.2(4) 3_675 3_675
C5 P1 C1A 104.2(9) . .
C5 P1 C1B 105.9(8) . .
C1A P1 C1B 106.2(9) . .
C5 P1 Au1 115.5(7) . .
C1A P1 Au1 113.4(7) . .
C1B P1 Au1 110.9(6) . .
C1C P2 C12 105.5(9) . .
C1C P2 C1D 105.7(10) . .
C12 P2 C1D 104.5(9) . .
C1C P2 Au2 112.4(8) . .
C12 P2 Au2 114.4(7) . .
C1D P2 Au2 113.4(8) . .
C1 O1 Sn1 109.8(10) . .
C8 O3 Sn2 130.5(13) . 3_675
C8 O4 Sn1 134.7(13) . .
Sn1 O5 Sn2 135.2(5) . 3_675
Sn1 O5 Sn2 119.6(5) . .
Sn2 O5 Sn2 103.7(5) 3_675 .
O2 C1 O1 124.2(16) . .
O2 C1 C2 120.4(17) . .
O1 C1 C2 115.4(15) . .
C6A C1A C2A 119.9(19) . .
C6A C1A P1 119.8(16) . .
C2A C1A P1 120.3(16) . .
C2B C1B C6B 124(2) . .
C2B C1B P1 116.6(15) . .
C6B C1B P1 119.3(17) . .
C2C C1C C6C 118(2) . .
C2C C1C P2 122.9(18) . .
C6C C1C P2 118.8(18) . .
C2D C1D C6D 121(2) . .
C2D C1D P2 120.0(18) . .
C6D C1D P2 119.4(16) . .
C3 C2 C7 120.5(17) . .
C3 C2 C1 118.5(17) . .
C7 C2 C1 121.0(17) . .
C3A C2A C1A 117(2) . .
C3A C2A H2A 121.4 . .
C1A C2A H2A 121.4 . .
C3B C2B C1B 118(2) . .
C3B C2B H2B 120.8 . .
C1B C2B H2B 120.8 . .
C1C C2C C3C 122(2) . .
C1C C2C H2C 118.8 . .
C3C C2C H2C 118.8 . .
C3D C2D C1D 121(2) . .
C3D C2D H2D 119.4 . .
C1D C2D H2D 119.4 . .
C2 C3 C4 119.0(18) . .
C2 C3 H3 120.5 . .
C4 C3 H3 120.5 . .
C2A C3A C4A 122(2) . .
C2A C3A H3A 119.2 . .
C4A C3A H3A 119.2 . .
C2B C3B C4B 120(2) . .
C2B C3B H3B 119.8 . .
C4B C3B H3B 119.8 . .
C4C C3C C2C 120(3) . .
C4C C3C H3C 120.0 . .
C2C C3C H3C 120.0 . .
C2D C3D C4D 121(2) . .
C2D C3D H3D 119.5 . .
C4D C3D H3D 119.5 . .
C5 C4 C3 122.5(17) . .
C5 C4 H4 118.7 . .
C3 C4 H4 118.7 . .
C5A C4A C3A 121(3) . .
C5A C4A H4A 119.6 . .
C3A C4A H4A 119.6 . .
C5B C4B C3B 120(2) . .
C5B C4B H4B 120.2 . .
C3B C4B H4B 120.2 . .
C3C C4C C5C 119(2) . .
C3C C4C H4C 120.6 . .
C5C C4C H4C 120.6 . .
C5D C4D C3D 120(2) . .
C5D C4D H4D 120.0 . .
C3D C4D H4D 120.0 . .
C4 C5 C6 116.8(17) . .
C4 C5 P1 121.1(13) . .
C6 C5 P1 122.1(15) . .
C4A C5A C6A 119(2) . .
C4A C5A H5A 120.5 . .
C6A C5A H5A 120.5 . .
C4B C5B C6B 124(2) . .
C4B C5B H5B 118.0 . .
C6B C5B H5B 118.0 . .
C6C C5C C4C 120(2) . .
C6C C5C H5C 120.1 . .
C4C C5C H5C 120.1 . .
C4D C5D C6D 119(2) . .
C4D C5D H5D 120.5 . .
C6D C5D H5D 120.5 . .
C7 C6 C5 120.6(19) . .
C7 C6 H6 119.7 . .
C5 C6 H6 119.7 . .
C5A C6A C1A 121(2) . .
C5A C6A H6A 119.4 . .
C1A C6A H6A 119.4 . .
C1B C6B C5B 114(2) . .
C1B C6B H6B 123.2 . .
C5B C6B H6B 123.2 . .
C1C C6C C5C 121(2) . .
C1C C6C H6C 119.7 . .
C5C C6C H6C 119.7 . .
C5D C6D C1D 118(2) . .
C5D C6D H6D 120.9 . .
C1D C6D H6D 120.9 . .
C6 C7 C2 120.6(18) . .
C6 C7 H7 119.7 . .
C2 C7 H7 119.7 . .
O4 C8 O3 125.1(18) . .
O4 C8 C9 116.9(18) . .
O3 C8 C9 118.0(19) . .
C10 C9 C14 119.0(17) . .
C10 C9 C8 118.7(17) . .
C14 C9 C8 122.3(17) . .
C9 C10 C11 122.4(18) . .
C9 C10 H10 118.8 . .
C11 C10 H10 118.8 . .
C12 C11 C10 118.3(19) . .
C12 C11 H11 120.8 . .
C10 C11 H11 120.8 . .
C11 C12 C13 119.6(17) . .
C11 C12 P2 120.8(15) . .
C13 C12 P2 119.5(14) . .
C14 C13 C12 120.5(18) . .
C14 C13 H13 119.7 . .
C12 C13 H13 119.7 . .
C13 C14 C9 119.9(17) . .
C13 C14 H14 120.1 . .
C9 C14 H14 120.1 . .
Sn1 C15 H15A 109.5 . .
Sn1 C15 H15B 109.5 . .
H15A C15 H15B 109.5 . .
Sn1 C15 H15C 109.5 . .
H15A C15 H15C 109.5 . .
H15B C15 H15C 109.5 . .
Sn1 C16 H16A 109.5 . .
Sn1 C16 H16B 109.5 . .
H16A C16 H16B 109.5 . .
Sn1 C16 H16C 109.5 . .
H16A C16 H16C 109.5 . .
H16B C16 H16C 109.5 . .
Sn2 C17 H17A 109.5 . .
Sn2 C17 H17B 109.5 . .
H17A C17 H17B 109.5 . .
Sn2 C17 H17C 109.5 . .
H17A C17 H17C 109.5 . .
H17B C17 H17C 109.5 . .
Sn2 C18 H18A 109.5 . .
Sn2 C18 H18B 109.5 . .
H18A C18 H18B 109.5 . .
Sn2 C18 H18C 109.5 . .
H18A C18 H18C 109.5 . .
H18B C18 H18C 109.5 . .
Cl3 C19 Cl4 132(4) . .
Cl3 C19 H19A 104.3 . .
Cl4 C19 H19A 104.3 . .
Cl3 C19 H19B 104.3 . .
Cl4 C19 H19B 104.3 . .
H19A C19 H19B 105.6 . .
Cl6 C20 Cl5 117(4) . .
Cl6 C20 H20A 108.1 . .
Cl5 C20 H20A 108.1 . .
Cl6 C20 H20B 108.1 . .
Cl5 C20 H20B 108.1 . .
H20A C20 H20B 107.3 . .
Cl8 C21 Cl7 151(2) . .
Cl8 C21 H21A 98.7 . .
Cl7 C21 H21A 98.7 . .
Cl8 C21 H21B 98.7 . .
Cl7 C21 H21B 98.7 . .
H21A C21 H21B 103.9 . .

loop_
_geom_bond_atom_site_label_1
_geom_bond_atom_site_label_2
_geom_bond_distance
_geom_bond_site_symmetry_2
Au1 P1 2.225(5) .
Au1 Cl1 2.293(5) .
Au2 P2 2.224(6) .
Au2 Cl2 2.282(6) .
Sn1 O5 2.018(11) .
Sn1 C16 2.068(18) .
Sn1 C15 2.079(19) .
Sn1 O1 2.180(11) .
Sn1 O4 2.297(13) .
Sn2 C18 2.038(19) .
Sn2 O5 2.044(11) 3_675
Sn2 C17 2.082(19) .
Sn2 O5 2.134(10) .
Sn2 O3 2.249(13) 3_675
Sn2 Sn2 3.286(2) 3_675
P1 C5 1.793(18) .
P1 C1A 1.82(2) .
P1 C1B 1.86(2) .
P2 C1C 1.80(2) .
P2 C12 1.824(19) .
P2 C1D 1.83(2) .
O1 C1 1.30(2) .
O2 C1 1.18(2) .
O3 C8 1.26(2) .
O4 C8 1.24(2) .
C1 C2 1.54(2) .
C1A C6A 1.39(3) .
C1A C2A 1.40(3) .
C1B C2B 1.38(3) .
C1B C6B 1.40(3) .
C1C C2C 1.34(3) .
C1C C6C 1.37(3) .
C1D C2D 1.35(3) .
C1D C6D 1.41(3) .
C2 C3 1.36(2) .
C2 C7 1.38(3) .
C2A C3A 1.34(3) .
C2A H2A 0.9500 .
C2B C3B 1.36(3) .
C2B H2B 0.9500 .
C2C C3C 1.39(3) .
C2C H2C 0.9500 .
C2D C3D 1.33(3) .
C2D H2D 0.9500 .
C3 C4 1.39(2) .
C3 H3 0.9500 .
C3A C4A 1.43(4) .
C3A H3A 0.9500 .
C3B C4B 1.39(3) .
C3B H3B 0.9500 .
C3C C4C 1.35(3) .
C3C H3C 0.9500 .
C3D C4D 1.39(3) .
C3D H3D 0.9500 .
C4 C5 1.38(3) .
C4 H4 0.9500 .
C4A C5A 1.31(3) .
C4A H4A 0.9500 .
C4B C5B 1.34(3) .
C4B H4B 0.9500 .
C4C C5C 1.39(3) .
C4C H4C 0.9500 .
C4D C5D 1.38(3) .
C4D H4D 0.9500 .
C5 C6 1.41(3) .
C5A C6A 1.37(3) .
C5A H5A 0.9500 .
C5B C6B 1.40(3) .
C5B H5B 0.9500 .
C5C C6C 1.39(3) .
C5C H5C 0.9500 .
C5D C6D 1.41(3) .
C5D H5D 0.9500 .
C6 C7 1.37(3) .
C6 H6 0.9500 .
C6A H6A 0.9500 .
C6B H6B 0.9500 .
C6C H6C 0.9500 .
C6D H6D 0.9500 .
C7 H7 0.9500 .
C8 C9 1.49(3) .
C9 C10 1.35(3) .
C9 C14 1.38(2) .
C10 C11 1.39(3) .
C10 H10 0.9500 .
C11 C12 1.37(3) .
C11 H11 0.9500 .
C12 C13 1.39(3) .
C13 C14 1.37(3) .
C13 H13 0.9500 .
C14 H14 0.9500 .
C15 H15A 0.9800 .
C15 H15B 0.9800 .
C15 H15C 0.9800 .
C16 H16A 0.9800 .
C16 H16B 0.9800 .
C16 H16C 0.9800 .
C17 H17A 0.9800 .
C17 H17B 0.9800 .
C17 H17C 0.9800 .
C18 H18A 0.9800 .
C18 H18B 0.9800 .
C18 H18C 0.9800 .
C19 Cl3 1.45(5) .
C19 Cl4 1.67(5) .
C19 H19A 0.9900 .
C19 H19B 0.9900 .
C20 Cl6 1.63(5) .
C20 Cl5 1.77(5) .
C20 H20A 0.9900 .
C20 H20B 0.9900 .
C21 Cl8 1.616(18) .
C21 Cl7 1.632(18) .
C21 H21A 0.9900 .
C21 H21B 0.9900 .

loop_
_geom_torsion_atom_site_label_1
_geom_torsion_atom_site_label_2
_geom_torsion_atom_site_label_3
_geom_torsion_atom_site_label_4
_geom_torsion
_geom_torsion_site_symmetry_1
Sn1 O1 C1 O2 -11(2) .
Sn1 O1 C1 C2 171.9(12) .
C5 P1 C1A C6A 141.8(16) .
C1B P1 C1A C6A -106.6(17) .
Au1 P1 C1A C6A 15.5(19) .
C5 P1 C1A C2A -41(2) .
C1B P1 C1A C2A 70.4(19) .
Au1 P1 C1A C2A -167.5(16) .
C5 P1 C1B C2B -74.0(15) .
C1A P1 C1B C2B 175.7(14) .
Au1 P1 C1B C2B 52.0(15) .
C5 P1 C1B C6B 108.3(15) .
C1A P1 C1B C6B -2.1(17) .
Au1 P1 C1B C6B -125.8(14) .
C12 P2 C1C C2C 70(2) .
C1D P2 C1C C2C -41(2) .
Au2 P2 C1C C2C -165.0(16) .
C12 P2 C1C C6C -113.3(16) .
C1D P2 C1C C6C 136.3(16) .
Au2 P2 C1C C6C 12.0(18) .
C1C P2 C1D C2D -94(2) .
C12 P2 C1D C2D 155.0(19) .
Au2 P2 C1D C2D 30(2) .
C1C P2 C1D C6D 82.9(19) .
C12 P2 C1D C6D -28(2) .
Au2 P2 C1D C6D -153.4(15) .
O2 C1 C2 C3 3(3) .
O1 C1 C2 C3 -179.4(17) .
O2 C1 C2 C7 -178.7(18) .
O1 C1 C2 C7 -1(3) .
C6A C1A C2A C3A 0(3) .
P1 C1A C2A C3A -177(2) .
C6B C1B C2B C3B -1(3) .
P1 C1B C2B C3B -179.1(14) .
C6C C1C C2C C3C 3(3) .
P2 C1C C2C C3C 179.8(16) .
C6D C1D C2D C3D -1(4) .
P2 C1D C2D C3D 176.1(18) .
C7 C2 C3 C4 -2(3) .
C1 C2 C3 C4 176.3(17) .
C1A C2A C3A C4A -6(4) .
C1B C2B C3B C4B 2(3) .
C1C C2C C3C C4C -3(3) .
C1D C2D C3D C4D 3(4) .
C2 C3 C4 C5 2(3) .
C2A C3A C4A C5A 8(4) .
C2B C3B C4B C5B -3(3) .
C2C C3C C4C C5C 4(3) .
C2D C3D C4D C5D -3(4) .
C3 C4 C5 C6 -1(3) .
C3 C4 C5 P1 177.9(15) .
C1A P1 C5 C4 -94.8(18) .
C1B P1 C5 C4 153.4(16) .
Au1 P1 C5 C4 30.3(19) .
C1A P1 C5 C6 84.5(18) .
C1B P1 C5 C6 -27.3(19) .
Au1 P1 C5 C6 -150.4(14) .
C3A C4A C5A C6A -4(4) .
C3B C4B C5B C6B 2(3) .
C3C C4C C5C C6C -4(3) .
C3D C4D C5D C6D 1(3) .
C4 C5 C6 C7 0(3) .
P1 C5 C6 C7 -178.9(16) .
C4A C5A C6A C1A -1(3) .
C2A C1A C6A C5A 3(3) .
P1 C1A C6A C5A -179.8(16) .
C2B C1B C6B C5B 1(3) .
P1 C1B C6B C5B 178.3(14) .
C4B C5B C6B C1B -1(3) .
C2C C1C C6C C5C -3(3) .
P2 C1C C6C C5C 179.5(14) .
C4C C5C C6C C1C 4(3) .
C4D C5D C6D C1D 1(3) .
C2D C1D C6D C5D -1(3) .
P2 C1D C6D C5D -178.0(17) .
C5 C6 C7 C2 0(3) .
C3 C2 C7 C6 1(3) .
C1 C2 C7 C6 -177.2(18) .
Sn1 O4 C8 O3 40(3) .
Sn1 O4 C8 C9 -140.1(16) .
Sn2 O3 C8 O4 1(3) 3_675
Sn2 O3 C8 C9 -178.4(13) 3_675
O4 C8 C9 C10 20(3) .
O3 C8 C9 C10 -161(2) .
O4 C8 C9 C14 -160(2) .
O3 C8 C9 C14 20(3) .
C14 C9 C10 C11 -6(3) .
C8 C9 C10 C11 175(2) .
C9 C10 C11 C12 3(3) .
C10 C11 C12 C13 2(3) .
C10 C11 C12 P2 -179.3(16) .
C1C P2 C12 C11 16(2) .
C1D P2 C12 C11 127.4(18) .
Au2 P2 C12 C11 -108.0(16) .
C1C P2 C12 C13 -164.7(17) .
C1D P2 C12 C13 -53.4(19) .
Au2 P2 C12 C13 71.2(17) .
C11 C12 C13 C14 -2(3) .
P2 C12 C13 C14 178.5(16) .
C12 C13 C14 C9 -1(3) .
C10 C9 C14 C13 5(3) .
C8 C9 C14 C13 -176(2) .
